data_2217119
loop_
_publ_author_name
'Yongqi Qin'
'Fangfang Jian'
'Hailian Xiao'
'Jing Zhang'

_publ_section_title (<i>E</i>)-5-Phenyl-<i>N</i>'-(1-phenylethylidene)-1<i>H</i>-pyrazole-3-carbohydrazide
_journal_coeditor_code HK2398
_journal_issue 1
_journal_name_full 'Acta Crystallographica Section E'
_journal_page_first o320
_journal_page_last o320
_journal_paper_doi 10.1107/S160053680706223X
_journal_volume 64
_journal_year 2008
_chemical_formula_iupac 'C18 H16 N4 O'
_chemical_formula_moiety 'C18 H16 N4 O'
_chemical_formula_sum 'C18 H16 N4 O'
_chemical_formula_weight 304.35
_chemical_name_systematic
;
(E)-5-Phenyl-N'-(1-phenylethylidene)-1H-pyrazole-3-carbohydrazide
;
_space_group_IT_number 78
_symmetry_cell_setting tetragonal
_symmetry_space_group_name_Hall 'P 4cw'
_symmetry_space_group_name_H-M 'P 43'
_atom_sites_solution_hydrogens geom
_atom_sites_solution_primary direct
_atom_sites_solution_secondary difmap
_audit_creation_method SHELXL-97
_cell_angle_alpha 90.00
_cell_angle_beta 90.00
_cell_angle_gamma 90.00
_cell_formula_units_Z 4
_cell_length_a 8.0190(11)
_cell_length_b 8.0190(11)
_cell_length_c 24.147(5)
_cell_measurement_reflns_used 25
_cell_measurement_temperature 294(2)
_cell_measurement_theta_max 25
_cell_measurement_theta_min 1
_cell_volume 1552.8(4)
_computing_cell_refinement 'CAD-4 Software (Enraf--Nonius, 1989)'
_computing_data_collection 'CAD-4 Software (Enraf--Nonius, 1989)'
_computing_data_reduction 'NRCVAX (Gabe <i>et al.</i>,  1989)'
_computing_molecular_graphics 'SHELXTL/PC (Siemens, 1990)'
_computing_publication_material 'WinGX (Farrugia, 1999)'
_computing_structure_refinement 'SHELXL97 (Sheldrick, 1997)'
_computing_structure_solution 'SHELXS97 (Sheldrick, 1997)'
_diffrn_ambient_temperature 294(2)
_diffrn_measured_fraction_theta_full 0.981
_diffrn_measured_fraction_theta_max 0.981
_diffrn_measurement_device_type 'Enraf--Nonius CAD-4 diffractometer'
_diffrn_measurement_method '\w scans'
_diffrn_radiation_monochromator graphite
_diffrn_radiation_source 'fine-focus sealed tube'
_diffrn_radiation_type MoK\a
_diffrn_radiation_wavelength 0.71073
_diffrn_reflns_av_R_equivalents 0.0807
_diffrn_reflns_av_sigmaI/netI 0.0696
_diffrn_reflns_limit_h_max 9
_diffrn_reflns_limit_h_min 0
_diffrn_reflns_limit_k_max 9
_diffrn_reflns_limit_k_min 0
_diffrn_reflns_limit_l_max 28
_diffrn_reflns_limit_l_min -28
_diffrn_reflns_number 3737
_diffrn_reflns_theta_full 26.88
_diffrn_reflns_theta_max 26.88
_diffrn_reflns_theta_min 2.54
_diffrn_standards_decay_% 4.1
_diffrn_standards_interval_count 100
_diffrn_standards_number 3
_exptl_absorpt_coefficient_mu 0.084
_exptl_absorpt_correction_type none
_exptl_crystal_colour yellow
_exptl_crystal_density_diffrn 1.302
_exptl_crystal_density_method 'not measured'
_exptl_crystal_description block
_exptl_crystal_F_000 640
_exptl_crystal_size_max 0.25
_exptl_crystal_size_mid 0.20
_exptl_crystal_size_min 0.18
_refine_diff_density_max 0.194
_refine_diff_density_min -0.316
_refine_ls_extinction_method none
_refine_ls_goodness_of_fit_ref 1.041
_refine_ls_hydrogen_treatment constr
_refine_ls_matrix_type full
_refine_ls_number_parameters 209
_refine_ls_number_reflns 1686
_refine_ls_number_restraints 1
_refine_ls_restrained_S_all 1.041
_refine_ls_R_factor_all 0.1164
_refine_ls_R_factor_gt 0.0538
_refine_ls_shift/su_max 0.000
_refine_ls_shift/su_mean 0.000
_refine_ls_structure_factor_coef Fsqd
_refine_ls_weighting_details 'calc w=1/[\s^2^(Fo^2^)+(0.0792P)^2^] where P=(Fo^2^+2Fc^2^)/3'
_refine_ls_weighting_scheme calc
_refine_ls_wR_factor_gt 0.1136
_refine_ls_wR_factor_ref 0.1431
_reflns_number_gt 1017
_reflns_number_total 1686
_reflns_threshold_expression I>2\s(I)
_cod_data_source_file hk2398.cif
_cod_data_source_block I
_cod_database_code 2217119
_cod_database_fobs_code 2217119

loop_
_symmetry_equiv_pos_as_xyz
'x, y, z'
'-x, -y, z+1/2'
'-y, x, z+3/4'
'y, -x, z+1/4'

loop_
_atom_site_type_symbol
_atom_site_label
_atom_site_fract_x
_atom_site_fract_y
_atom_site_fract_z
_atom_site_U_iso_or_equiv
_atom_site_adp_type
_atom_site_calc_flag
_atom_site_refinement_flags
_atom_site_occupancy
O O1 0.6526(4) 0.7885(4) 0.19156(14) 0.0530(9) Uani d . 1
N N1 0.8996(5) 0.5984(5) 0.14452(17) 0.0484(9) Uani d . 1
N N2 0.7574(4) 0.6473(5) 0.11695(18) 0.0495(10) Uani d . 1
H H2A 0.7423 0.6186 0.0830 0.059 Uiso calc R 1
N N3 0.4872(4) 0.7339(5) 0.05571(16) 0.0477(10) Uani d . 1
N N4 0.3421(5) 0.7929(5) 0.03787(17) 0.0467(9) Uani d . 1
H H4A 0.3060 0.7777 0.0047 0.056 Uiso calc R 1
C C1 1.2768(6) 0.3604(6) 0.1231(3) 0.0600(14) Uani d . 1
H H1B 1.2546 0.3129 0.0888 0.072 Uiso calc R 1
C C2 1.4206(7) 0.3174(7) 0.1507(3) 0.0700(16) Uani d . 1
H H2B 1.4918 0.2381 0.1355 0.084 Uiso calc R 1
C C3 1.4605(6) 0.3911(7) 0.2008(3) 0.0615(14) Uani d . 1
H H3B 1.5600 0.3658 0.2187 0.074 Uiso calc R 1
C C4 1.3495(7) 0.5025(7) 0.2236(2) 0.0624(14) Uani d . 1
H H4B 1.3737 0.5505 0.2578 0.075 Uiso calc R 1
C C5 1.2040(6) 0.5445(6) 0.1972(2) 0.0547(13) Uani d . 1
H H5A 1.1314 0.6203 0.2135 0.066 Uiso calc R 1
C C6 1.1639(5) 0.4735(6) 0.1456(2) 0.0445(11) Uani d . 1
C C7 1.0116(6) 0.5222(5) 0.1161(2) 0.0427(10) Uani d . 1
C C8 0.9950(7) 0.4862(7) 0.0543(2) 0.0612(14) Uani d . 1
H H8A 0.9620 0.5861 0.0354 0.092 Uiso calc R 1
H H8B 0.9123 0.4013 0.0487 0.092 Uiso calc R 1
H H8C 1.1002 0.4485 0.0401 0.092 Uiso calc R 1
C C9 0.6421(6) 0.7398(5) 0.1432(2) 0.0445(11) Uani d . 1
C C10 0.4972(5) 0.7848(5) 0.10870(19) 0.0401(9) Uani d . 1
C C11 0.3586(5) 0.8767(5) 0.12334(19) 0.0424(10) Uani d . 1
H H11A 0.3378 0.9267 0.1574 0.051 Uiso calc R 1
C C12 0.2562(5) 0.8794(5) 0.07682(19) 0.0403(10) Uani d . 1
C C13 0.0915(5) 0.9501(5) 0.06862(18) 0.0384(10) Uani d . 1
C C14 0.0112(6) 0.9482(7) 0.0169(2) 0.0552(13) Uani d . 1
H H14A 0.0658 0.9053 -0.0140 0.066 Uiso calc R 1
C C15 -0.1487(7) 1.0101(7) 0.0119(3) 0.0645(15) Uani d . 1
H H15A -0.2025 1.0052 -0.0221 0.077 Uiso calc R 1
C C16 -0.2297(6) 1.0789(7) 0.0566(2) 0.0594(14) Uani d . 1
H H16A -0.3361 1.1233 0.0525 0.071 Uiso calc R 1
C C17 -0.1517(6) 1.0818(7) 0.1080(2) 0.0581(13) Uani d . 1
H H17A -0.2059 1.1264 0.1386 0.070 Uiso calc R 1
C C18 0.0066(6) 1.0182(6) 0.1129(2) 0.0514(12) Uani d . 1
H H18A 0.0584 1.0211 0.1474 0.062 Uiso calc R 1

loop_
_atom_site_aniso_label
_atom_site_aniso_U_11
_atom_site_aniso_U_22
_atom_site_aniso_U_33
_atom_site_aniso_U_12
_atom_site_aniso_U_13
_atom_site_aniso_U_23
O1 0.064(2) 0.071(2) 0.024(2) 0.0045(16) -0.0093(14) -0.0017(15)
N1 0.052(2) 0.058(2) 0.035(3) 0.0014(18) -0.0090(18) 0.0042(18)
N2 0.052(2) 0.066(2) 0.030(2) 0.0052(19) -0.0083(18) -0.0035(19)
N3 0.048(2) 0.062(2) 0.033(2) 0.0054(18) -0.0069(17) -0.0105(17)
N4 0.050(2) 0.061(2) 0.029(2) 0.0088(18) -0.0065(17) -0.0093(17)
C1 0.056(3) 0.071(3) 0.053(4) 0.002(3) -0.003(3) -0.012(3)
C2 0.056(3) 0.072(4) 0.082(5) 0.005(3) 0.000(3) -0.011(3)
C3 0.055(3) 0.075(3) 0.054(4) -0.003(3) -0.010(3) 0.009(3)
C4 0.067(3) 0.075(3) 0.044(4) -0.008(3) -0.008(3) 0.004(3)
C5 0.060(3) 0.056(3) 0.048(4) 0.002(2) -0.007(2) -0.002(2)
C6 0.045(2) 0.045(2) 0.043(3) -0.005(2) 0.004(2) 0.005(2)
C7 0.047(2) 0.052(2) 0.029(3) -0.004(2) 0.0008(19) -0.001(2)
C8 0.067(3) 0.076(3) 0.041(4) 0.004(3) 0.001(2) -0.004(2)
C9 0.053(3) 0.050(3) 0.031(3) -0.009(2) -0.004(2) 0.003(2)
C10 0.049(2) 0.050(2) 0.022(2) -0.003(2) -0.0065(18) -0.0004(18)
C11 0.055(3) 0.046(2) 0.027(3) -0.001(2) -0.003(2) -0.0047(18)
C12 0.049(2) 0.047(2) 0.024(3) -0.0011(19) -0.0063(18) -0.0003(19)
C13 0.047(2) 0.042(2) 0.026(3) 0.0015(18) 0.0018(18) 0.0020(18)
C14 0.064(3) 0.074(3) 0.028(3) 0.018(3) -0.005(2) -0.003(2)
C15 0.068(3) 0.095(4) 0.031(3) 0.022(3) -0.011(2) 0.007(3)
C16 0.054(3) 0.075(3) 0.049(4) 0.015(2) 0.001(2) 0.012(2)
C17 0.059(3) 0.077(3) 0.039(3) 0.013(3) 0.009(2) 0.000(2)
C18 0.060(3) 0.068(3) 0.026(3) 0.000(2) 0.002(2) -0.002(2)

loop_
_atom_type_symbol
_atom_type_description
_atom_type_scat_dispersion_real
_atom_type_scat_dispersion_imag
_atom_type_scat_source
C C 0.0033 0.0000 'International Tables Vol C Tables 4.2.6.8 and 6.1.1.4'
H H 0.0000 0.0000 'International Tables Vol C Tables 4.2.6.8 and 6.1.1.4'
N N 0.0061 0.0000 'International Tables Vol C Tables 4.2.6.8 and 6.1.1.4'
O O 0.0106 0.0000 'International Tables Vol C Tables 4.2.6.8 and 6.1.1.4'

loop_
_geom_angle_atom_site_label_1
_geom_angle_atom_site_label_2
_geom_angle_atom_site_label_3
_geom_angle
C7 N1 N2 117.2(4)
C9 N2 N1 119.9(4)
C9 N2 H2A 120.1
N1 N2 H2A 120.1
N4 N3 C10 104.6(4)
N3 N4 C12 113.7(4)
N3 N4 H4A 123.1
C12 N4 H4A 123.1
C2 C1 C6 121.4(6)
C2 C1 H1B 119.3
C6 C1 H1B 119.3
C1 C2 C3 120.6(5)
C1 C2 H2B 119.7
C3 C2 H2B 119.7
C4 C3 C2 118.5(5)
C4 C3 H3B 120.7
C2 C3 H3B 120.7
C5 C4 C3 121.6(5)
C5 C4 H4B 119.2
C3 C4 H4B 119.2
C4 C5 C6 120.5(5)
C4 C5 H5A 119.8
C6 C5 H5A 119.8
C1 C6 C5 117.4(4)
C1 C6 C7 121.8(5)
C5 C6 C7 120.8(4)
N1 C7 C6 116.8(4)
N1 C7 C8 123.4(4)
C6 C7 C8 119.8(4)
C7 C8 H8A 109.5
C7 C8 H8B 109.5
H8A C8 H8B 109.5
C7 C8 H8C 109.5
H8A C8 H8C 109.5
H8B C8 H8C 109.5
O1 C9 N2 125.0(4)
O1 C9 C10 120.8(4)
N2 C9 C10 114.2(4)
N3 C10 C11 110.9(4)
N3 C10 C9 120.7(4)
C11 C10 C9 128.4(4)
C10 C11 C12 106.1(4)
C10 C11 H11A 127.0
C12 C11 H11A 127.0
N4 C12 C11 104.6(4)
N4 C12 C13 124.6(4)
C11 C12 C13 130.8(4)
C18 C13 C14 117.9(4)
C18 C13 C12 119.8(4)
C14 C13 C12 122.3(4)
C15 C14 C13 119.9(5)
C15 C14 H14A 120.1
C13 C14 H14A 120.1
C16 C15 C14 121.0(5)
C16 C15 H15A 119.5
C14 C15 H15A 119.5
C15 C16 C17 119.6(5)
C15 C16 H16A 120.2
C17 C16 H16A 120.2
C18 C17 C16 119.2(5)
C18 C17 H17A 120.4
C16 C17 H17A 120.4
C17 C18 C13 122.3(5)
C17 C18 H18A 118.8
C13 C18 H18A 118.8

loop_
_geom_bond_atom_site_label_1
_geom_bond_atom_site_label_2
_geom_bond_distance
O1 C9 1.234(6)
N1 C7 1.285(6)
N1 N2 1.378(5)
N2 C9 1.344(6)
N2 H2A 0.8600
N3 N4 1.328(5)
N3 C10 1.346(6)
N4 C12 1.357(6)
N4 H4A 0.8600
C1 C2 1.375(8)
C1 C6 1.391(7)
C1 H1B 0.9300
C2 C3 1.385(8)
C2 H2B 0.9300
C3 C4 1.376(8)
C3 H3B 0.9300
C4 C5 1.371(7)
C4 H4B 0.9300
C5 C6 1.408(7)
C5 H5A 0.9300
C6 C7 1.466(7)
C7 C8 1.526(7)
C8 H8A 0.9600
C8 H8B 0.9600
C8 H8C 0.9600
C9 C10 1.474(6)
C10 C11 1.380(6)
C11 C12 1.392(6)
C11 H11A 0.9300
C12 C13 1.451(6)
C13 C18 1.381(7)
C13 C14 1.406(7)
C14 C15 1.380(7)
C14 H14A 0.9300
C15 C16 1.376(8)
C15 H15A 0.9300
C16 C17 1.389(7)
C16 H16A 0.9300
C17 C18 1.373(7)
C17 H17A 0.9300
C18 H18A 0.9300

loop_
_geom_hbond_atom_site_label_D
_geom_hbond_atom_site_label_H
_geom_hbond_atom_site_label_A
_geom_hbond_site_symmetry_A
_geom_hbond_distance_DH
_geom_hbond_distance_HA
_geom_hbond_distance_DA
_geom_hbond_angle_DHA
_geom_hbond_publ_flag
N2 H2A N3 . 0.86 2.34 2.714(2) 107 yes
N4 H4A O1 2_654 0.86 1.98 2.788(2) 157 yes

loop_
_cod_related_entry_id
_cod_related_entry_database
_cod_related_entry_code
1 ChemSpider 4500151
